data_1546960
loop_
_publ_author_name
'Chen, Mu-Wang'
'Ji, Yue'
'Wang, Jie'
'Chen, Qing-An'
'Shi, Lei'
'Zhou, Yong-Gui'

_publ_section_title
;
 Asymmetric Hydrogenation of Isoquinolines and Pyridines Using Hydrogen
 Halide Generated in Situ as Activator.
;
_journal_issue 18
_journal_name_full 'Organic letters'
_journal_page_first 4988
_journal_page_last 4991
_journal_paper_doi 10.1021/acs.orglett.7b02502
_journal_volume 19
_journal_year 2017
_chemical_formula_sum 'C19 H15 I N2 O2'
_chemical_formula_weight 430.23
_chemical_name_systematic
; 
 ? 
;
_space_group_crystal_system monoclinic
_space_group_IT_number 14
_space_group_name_Hall '-P 2yn'
_space_group_name_H-M_alt 'P 1 21/n 1'
_symmetry_space_group_name_Hall '-P 2yn'
_symmetry_space_group_name_H-M 'P 1 21/n 1'
_atom_sites_solution_hydrogens geom
_audit_creation_method SHELXL-2013
_cell_angle_alpha 90
_cell_angle_beta 103.958(3)
_cell_angle_gamma 90
_cell_formula_units_Z 4
_cell_length_a 13.3800(19)
_cell_length_b 8.1608(11)
_cell_length_c 15.983(2)
_cell_measurement_reflns_used 3147
_cell_measurement_temperature 293(2)
_cell_measurement_theta_max 50.524
_cell_measurement_theta_min 4.551
_cell_volume 1693.7(4)
_computing_cell_refinement 'Bruker SMART'
_computing_data_collection 'Bruker SMART'
_computing_data_reduction 'Bruker SHELXTL'
_computing_molecular_graphics 'Bruker SHELXTL'
_computing_publication_material 'Bruker SHELXTL'
_computing_structure_refinement 'SHELXL-2013 (Sheldrick, 2013)'
_computing_structure_solution 'Bruker SHELXTL'
_diffrn_ambient_temperature 293(2)
_diffrn_measured_fraction_theta_full 0.999
_diffrn_measured_fraction_theta_max 0.999
_diffrn_measurement_device_type 'CCD area detector'
_diffrn_measurement_method 'phi and omega scans'
_diffrn_radiation_type MoK\a
_diffrn_radiation_wavelength 0.71073
_diffrn_reflns_av_R_equivalents 0.0406
_diffrn_reflns_av_unetI/netI 0.0382
_diffrn_reflns_Laue_measured_fraction_full 0.999
_diffrn_reflns_Laue_measured_fraction_max 0.999
_diffrn_reflns_limit_h_max 16
_diffrn_reflns_limit_h_min -12
_diffrn_reflns_limit_k_max 9
_diffrn_reflns_limit_k_min -8
_diffrn_reflns_limit_l_max 19
_diffrn_reflns_limit_l_min -19
_diffrn_reflns_number 9470
_diffrn_reflns_point_group_measured_fraction_full 0.999
_diffrn_reflns_point_group_measured_fraction_max 0.999
_diffrn_reflns_theta_full 25.242
_diffrn_reflns_theta_max 25.500
_diffrn_reflns_theta_min 2.275
_exptl_absorpt_coefficient_mu 1.904
_exptl_absorpt_correction_T_max 0.7456
_exptl_absorpt_correction_T_min 0.6123
_exptl_absorpt_correction_type multi-scan
_exptl_absorpt_process_details sadabs
_exptl_crystal_colour colorless
_exptl_crystal_density_diffrn 1.687
_exptl_crystal_description prismatic
_exptl_crystal_F_000 848
_exptl_crystal_size_max 0.200
_exptl_crystal_size_mid 0.160
_exptl_crystal_size_min 0.110
_refine_diff_density_max 0.517
_refine_diff_density_min -0.415
_refine_diff_density_rms 0.082
_refine_ls_extinction_expression Fc^*^=kFc[1+0.001xFc^2^\l^3^/sin(2\q)]^-1/4^
_refine_ls_extinction_method SHELXL
_refine_ls_goodness_of_fit_ref 1.023
_refine_ls_hydrogen_treatment constr
_refine_ls_matrix_type full
_refine_ls_number_parameters 218
_refine_ls_number_reflns 3135
_refine_ls_number_restraints 0
_refine_ls_restrained_S_all 1.023
_refine_ls_R_factor_all 0.0364
_refine_ls_R_factor_gt 0.0296
_refine_ls_shift/su_max 0.002
_refine_ls_shift/su_mean 0.000
_refine_ls_structure_factor_coef Fsqd
_refine_ls_weighting_details 'w=1/[\s^2^(Fo^2^)+(0.0390P)^2^] where P=(Fo^2^+2Fc^2^)/3'
_refine_ls_weighting_scheme calc
_refine_ls_wR_factor_gt 0.0703
_refine_ls_wR_factor_ref 0.0740
_reflns_Friedel_coverage 0.000
_reflns_number_gt 2628
_reflns_number_total 3135
_reflns_threshold_expression 'I > 2\s(I)'
_cod_data_source_file ol7b02502_si_002.cif
_cod_data_source_block cd16334
_cod_depositor_comments 'Adding full bibliography for 1546960.cif.'
_cod_database_code 1546960
_shelx_space_group_comment
; 
The symmetry employed for this shelxl refinement is uniquely defined 
by the following loop, which should always be used as a source of 
symmetry information in preference to the above space-group names. 
They are only intended as comments. 
;
_shelx_estimated_absorpt_t_min 0.702
_shelx_estimated_absorpt_t_max 0.818
_shelxl_version_number 2013-4

loop_
_space_group_symop_operation_xyz
'x, y, z'
'-x+1/2, y+1/2, -z+1/2'
'-x, -y, -z'
'x-1/2, -y-1/2, z-1/2'

loop_
_atom_site_label
_atom_site_type_symbol
_atom_site_fract_x
_atom_site_fract_y
_atom_site_fract_z
_atom_site_U_iso_or_equiv
_atom_site_adp_type
_atom_site_occupancy
_atom_site_site_symmetry_order
_atom_site_calc_flag
_atom_site_refinement_flags_posn
_atom_site_refinement_flags_adp
I1 I 0.68195(2) 0.58975(2) 0.87705(2) 0.04760(11) Uani 1 1 d . .
N1 N 0.8433(2) 0.5408(3) 0.82778(18) 0.0526(7) Uani 1 1 d . .
N2 N 0.5451(2) 0.6445(3) 0.91181(18) 0.0505(7) Uani 1 1 d . .
O1 O 0.4406(2) 0.4736(4) 0.8178(2) 0.0844(9) Uani 1 1 d . .
O2 O 0.6118(2) 0.8234(4) 1.01919(19) 0.0863(9) Uani 1 1 d . .
C1 C 1.0017(2) 0.4198(3) 0.8179(2) 0.0451(7) Uani 1 1 d . .
C2 C 1.0813(3) 0.3091(4) 0.8472(2) 0.0574(9) Uani 1 1 d . .
H2 H 1.0744 0.2288 0.8867 0.069 Uiso 1 1 calc R U
C3 C 1.1678(3) 0.3164(5) 0.8194(3) 0.0713(11) Uani 1 1 d . .
H3 H 1.2213 0.2438 0.8412 0.086 Uiso 1 1 calc R U
C4 C 1.1786(3) 0.4316(5) 0.7580(3) 0.0691(11) Uani 1 1 d . .
H4 H 1.2382 0.4334 0.7378 0.083 Uiso 1 1 calc R U
C5 C 1.1035(3) 0.5396(5) 0.7282(2) 0.0634(9) Uani 1 1 d . .
H5 H 1.1111 0.6161 0.6870 0.076 Uiso 1 1 calc R U
C6 C 1.0136(3) 0.5385(4) 0.7581(2) 0.0535(8) Uani 1 1 d . .
C7 C 0.9374(3) 0.6579(5) 0.7358(3) 0.0711(11) Uani 1 1 d . .
H7 H 0.9429 0.7388 0.6962 0.085 Uiso 1 1 calc R U
C8 C 0.8572(3) 0.6566(5) 0.7708(3) 0.0721(11) Uani 1 1 d . .
H8 H 0.8081 0.7390 0.7555 0.087 Uiso 1 1 calc R U
C9 C 0.9119(3) 0.4244(3) 0.8496(2) 0.0431(7) Uani 1 1 d . .
C10 C 0.8921(2) 0.3004(4) 0.91129(19) 0.0430(7) Uani 1 1 d . .
C11 C 0.8868(3) 0.3468(5) 0.9922(2) 0.0551(8) Uani 1 1 d . .
H11 H 0.8989 0.4556 1.0090 0.066 Uiso 1 1 calc R U
C12 C 0.8642(3) 0.2363(6) 1.0487(2) 0.0723(11) Uani 1 1 d . .
H12 H 0.8621 0.2693 1.1039 0.087 Uiso 1 1 calc R U
C13 C 0.8450(4) 0.0800(6) 1.0248(4) 0.0877(16) Uani 1 1 d . .
H13 H 0.8271 0.0056 1.0628 0.105 Uiso 1 1 calc R U
C14 C 0.8516(4) 0.0293(5) 0.9454(4) 0.0914(14) Uani 1 1 d . .
H14 H 0.8381 -0.0795 0.9292 0.110 Uiso 1 1 calc R U
C15 C 0.8783(3) 0.1389(5) 0.8884(3) 0.0708(11) Uani 1 1 d . .
H15 H 0.8868 0.1033 0.8352 0.085 Uiso 1 1 calc R U
C16 C 0.4524(3) 0.5745(4) 0.8737(3) 0.0577(9) Uani 1 1 d . .
C17 C 0.3724(3) 0.6451(5) 0.9133(3) 0.0631(10) Uani 1 1 d . .
H17A H 0.3403 0.5602 0.9404 0.076 Uiso 1 1 calc R U
H17B H 0.3195 0.7003 0.8703 0.076 Uiso 1 1 calc R U
C18 C 0.4292(3) 0.7642(5) 0.9790(3) 0.0710(11) Uani 1 1 d . .
H18A H 0.4032 0.8744 0.9653 0.085 Uiso 1 1 calc R U
H18B H 0.4214 0.7356 1.0359 0.085 Uiso 1 1 calc R U
C19 C 0.5395(3) 0.7533(4) 0.9755(2) 0.0596(9) Uani 1 1 d . .

loop_
_atom_site_aniso_label
_atom_site_aniso_U_11
_atom_site_aniso_U_22
_atom_site_aniso_U_33
_atom_site_aniso_U_23
_atom_site_aniso_U_13
_atom_site_aniso_U_12
I1 0.04147(15) 0.04560(16) 0.05891(17) 0.00352(9) 0.01834(11) 0.00185(8)
N1 0.0438(16) 0.0543(16) 0.0640(18) 0.0135(13) 0.0215(14) 0.0046(13)
N2 0.0430(17) 0.0526(15) 0.0607(17) 0.0006(13) 0.0217(14) 0.0072(12)
O1 0.0550(18) 0.0779(18) 0.123(2) -0.0368(19) 0.0259(17) -0.0029(14)
O2 0.076(2) 0.092(2) 0.085(2) -0.0319(17) 0.0097(17) 0.0094(17)
C1 0.0395(18) 0.0503(19) 0.0478(17) 0.0002(14) 0.0147(15) -0.0017(14)
C2 0.054(2) 0.058(2) 0.066(2) 0.0046(17) 0.0248(18) 0.0099(16)
C3 0.054(2) 0.077(3) 0.089(3) -0.002(2) 0.029(2) 0.0190(19)
C4 0.051(2) 0.088(3) 0.079(3) -0.009(2) 0.036(2) -0.003(2)
C5 0.054(2) 0.081(2) 0.063(2) 0.0058(19) 0.0279(19) -0.006(2)
C6 0.044(2) 0.067(2) 0.0548(19) 0.0078(17) 0.0207(16) -0.0040(16)
C7 0.055(2) 0.082(3) 0.082(3) 0.039(2) 0.029(2) 0.008(2)
C8 0.057(2) 0.072(2) 0.095(3) 0.041(2) 0.032(2) 0.016(2)
C9 0.0421(18) 0.0459(18) 0.0431(17) 0.0008(13) 0.0137(14) -0.0007(14)
C10 0.0393(17) 0.0440(18) 0.0469(17) 0.0070(13) 0.0132(14) 0.0007(13)
C11 0.050(2) 0.067(2) 0.0509(19) 0.0037(17) 0.0178(17) 0.0051(17)
C12 0.063(3) 0.104(3) 0.058(2) 0.028(2) 0.030(2) 0.022(2)
C13 0.081(3) 0.096(4) 0.100(4) 0.051(3) 0.048(3) 0.017(3)
C14 0.104(4) 0.052(2) 0.119(4) 0.014(2) 0.030(3) -0.013(2)
C15 0.093(3) 0.052(2) 0.070(2) 0.0016(18) 0.024(2) -0.010(2)
C16 0.046(2) 0.052(2) 0.077(3) 0.0100(18) 0.0193(19) 0.0090(16)
C17 0.051(2) 0.066(2) 0.081(3) 0.019(2) 0.033(2) 0.0169(18)
C18 0.071(3) 0.076(3) 0.076(3) 0.008(2) 0.038(2) 0.024(2)
C19 0.068(3) 0.057(2) 0.058(2) 0.0036(17) 0.024(2) 0.0156(19)

loop_
_atom_type_symbol
_atom_type_description
_atom_type_scat_dispersion_real
_atom_type_scat_dispersion_imag
_atom_type_scat_source
C C 0.0033 0.0016 'International Tables Vol C Tables 4.2.6.8 and 6.1.1.4'
H H 0.0000 0.0000 'International Tables Vol C Tables 4.2.6.8 and 6.1.1.4'
N N 0.0061 0.0033 'International Tables Vol C Tables 4.2.6.8 and 6.1.1.4'
O O 0.0106 0.0060 'International Tables Vol C Tables 4.2.6.8 and 6.1.1.4'
I I -0.4742 1.8119 'International Tables Vol C Tables 4.2.6.8 and 6.1.1.4'

loop_
_geom_angle_atom_site_label_1
_geom_angle_atom_site_label_2
_geom_angle_atom_site_label_3
_geom_angle
N2 I1 N1 175.86(9)
C9 N1 C8 119.0(3)
C9 N1 I1 129.4(2)
C8 N1 I1 111.6(2)
C19 N2 C16 113.3(3)
C19 N2 I1 123.2(3)
C16 N2 I1 123.5(2)
C2 C1 C6 118.5(3)
C2 C1 C9 123.1(3)
C6 C1 C9 118.3(3)
C3 C2 C1 120.9(3)
C3 C2 H2 119.6
C1 C2 H2 119.6
C2 C3 C4 120.6(4)
C2 C3 H3 119.7
C4 C3 H3 119.7
C5 C4 C3 120.1(4)
C5 C4 H4 119.9
C3 C4 H4 119.9
C4 C5 C6 120.6(4)
C4 C5 H5 119.7
C6 C5 H5 119.7
C7 C6 C1 117.6(3)
C7 C6 C5 123.0(3)
C1 C6 C5 119.2(3)
C8 C7 C6 120.3(3)
C8 C7 H7 119.9
C6 C7 H7 119.9
C7 C8 N1 123.0(4)
C7 C8 H8 118.5
N1 C8 H8 118.5
N1 C9 C1 121.7(3)
N1 C9 C10 116.5(3)
C1 C9 C10 121.7(3)
C11 C10 C15 119.1(3)
C11 C10 C9 120.0(3)
C15 C10 C9 120.9(3)
C12 C11 C10 121.0(4)
C12 C11 H11 119.5
C10 C11 H11 119.5
C13 C12 C11 120.0(4)
C13 C12 H12 120.0
C11 C12 H12 120.0
C12 C13 C14 120.4(4)
C12 C13 H13 119.8
C14 C13 H13 119.8
C13 C14 C15 120.3(4)
C13 C14 H14 119.9
C15 C14 H14 119.9
C10 C15 C14 119.0(4)
C10 C15 H15 120.5
C14 C15 H15 120.5
O1 C16 N2 124.1(3)
O1 C16 C17 127.3(4)
N2 C16 C17 108.6(3)
C16 C17 C18 104.7(3)
C16 C17 H17A 110.8
C18 C17 H17A 110.8
C16 C17 H17B 110.8
C18 C17 H17B 110.8
H17A C17 H17B 108.9
C19 C18 C17 106.0(3)
C19 C18 H18A 110.5
C17 C18 H18A 110.5
C19 C18 H18B 110.5
C17 C18 H18B 110.5
H18A C18 H18B 108.7
O2 C19 N2 124.3(4)
O2 C19 C18 128.3(4)
N2 C19 C18 107.4(4)

loop_
_geom_bond_atom_site_label_1
_geom_bond_atom_site_label_2
_geom_bond_distance
I1 N2 2.086(3)
I1 N1 2.502(3)
N1 C9 1.309(4)
N1 C8 1.356(4)
N2 C19 1.367(4)
N2 C16 1.368(5)
O1 C16 1.198(4)
O2 C19 1.194(5)
C1 C2 1.389(4)
C1 C6 1.397(4)
C1 C9 1.413(4)
C2 C3 1.338(5)
C2 H2 0.9300
C3 C4 1.390(5)
C3 H3 0.9300
C4 C5 1.335(5)
C4 H4 0.9300
C5 C6 1.398(5)
C5 H5 0.9300
C6 C7 1.393(5)
C7 C8 1.325(5)
C7 H7 0.9300
C8 H8 0.9300
C9 C10 1.480(4)
C10 C11 1.366(4)
C10 C15 1.369(5)
C11 C12 1.361(5)
C11 H11 0.9300
C12 C13 1.339(6)
C12 H12 0.9300
C13 C14 1.357(7)
C13 H13 0.9300
C14 C15 1.384(6)
C14 H14 0.9300
C15 H15 0.9300
C16 C17 1.485(5)
C17 C18 1.496(6)
C17 H17A 0.9700
C17 H17B 0.9700
C18 C19 1.492(5)
C18 H18A 0.9700
C18 H18B 0.9700

loop_
_geom_hbond_atom_site_label_D
_geom_hbond_atom_site_label_H
_geom_hbond_atom_site_label_A
_geom_hbond_distance_DH
_geom_hbond_distance_HA
_geom_hbond_distance_DA
_geom_hbond_angle_DHA
_geom_hbond_site_symmetry_A
C18 H18A O2 0.97 2.49 3.412(5) 158.2 3_677
C17 H17A I1 0.97 3.24 4.075(4) 144.9 3_667
C7 H7 O1 0.93 2.51 3.272(5) 139.0 2_656

loop_
_geom_torsion_atom_site_label_1
_geom_torsion_atom_site_label_2
_geom_torsion_atom_site_label_3
_geom_torsion_atom_site_label_4
_geom_torsion
C6 C1 C2 C3 0.4(5)
C9 C1 C2 C3 -175.6(3)
C1 C2 C3 C4 -2.3(6)
C2 C3 C4 C5 2.0(6)
C3 C4 C5 C6 0.1(6)
C2 C1 C6 C7 -174.0(4)
C9 C1 C6 C7 2.2(5)
C2 C1 C6 C5 1.7(5)
C9 C1 C6 C5 177.8(3)
C4 C5 C6 C7 173.5(4)
C4 C5 C6 C1 -2.0(6)
C1 C6 C7 C8 0.0(7)
C5 C6 C7 C8 -175.5(4)
C6 C7 C8 N1 -1.2(7)
C9 N1 C8 C7 0.0(7)
I1 N1 C8 C7 179.6(4)
C8 N1 C9 C1 2.4(5)
I1 N1 C9 C1 -177.1(2)
C8 N1 C9 C10 -179.3(3)
I1 N1 C9 C10 1.1(4)
C2 C1 C9 N1 172.5(3)
C6 C1 C9 N1 -3.5(5)
C2 C1 C9 C10 -5.7(5)
C6 C1 C9 C10 178.3(3)
N1 C9 C10 C11 -61.9(4)
C1 C9 C10 C11 116.3(4)
N1 C9 C10 C15 117.8(4)
C1 C9 C10 C15 -63.9(5)
C15 C10 C11 C12 -2.6(5)
C9 C10 C11 C12 177.1(3)
C10 C11 C12 C13 -1.1(6)
C11 C12 C13 C14 2.4(7)
C12 C13 C14 C15 0.0(8)
C11 C10 C15 C14 5.0(6)
C9 C10 C15 C14 -174.8(4)
C13 C14 C15 C10 -3.8(7)
C19 N2 C16 O1 -178.4(4)
I1 N2 C16 O1 1.1(5)
C19 N2 C16 C17 1.8(4)
I1 N2 C16 C17 -178.8(2)
O1 C16 C17 C18 -179.9(4)
N2 C16 C17 C18 -0.1(4)
C16 C17 C18 C19 -1.4(4)
C16 N2 C19 O2 177.1(4)
I1 N2 C19 O2 -2.4(5)
C16 N2 C19 C18 -2.7(4)
I1 N2 C19 C18 177.9(2)
C17 C18 C19 O2 -177.3(4)
C17 C18 C19 N2 2.4(4)
